data_8100651
loop_
_publ_author_name
'Huang, Ya-Xi'
'Zhao, Jing-Tai'
'Mi, Jin-Xiao'
'Borrmann, Horst'
'Kniep, R\"udiger'

_publ_section_title
;
 Crystal structure of rubidium indium (monophosphate-hydrogenmonoborate-
 monophosphate), RbIn[BP~2~O~8~(OH)]
;
_journal_coden_ASTM ZKNSFT
_journal_issue 2
_journal_name_full 'Zeitschrift f\"ur Kristallographie - New Crystal Structures'
_journal_page_first 163
_journal_page_last 164
_journal_paper_doi 10.1524/ncrs.2002.217.2.163
_journal_volume 217
_journal_year 2002
_chemical_formula_sum 'B H In O9 P2 Rb'
_chemical_formula_weight 418.05
_chemical_name_common 'RbIn(BP2 O9 H)'
_space_group_IT_number 2
_symmetry_cell_setting triclinic
_symmetry_space_group_name_Hall '-P 1'
_symmetry_space_group_name_H-M 'P -1'
_cell_angle_alpha 87.351(12)
_cell_angle_beta 80.229(11)
_cell_angle_gamma 86.779(12)
_cell_formula_units_Z 2
_cell_length_a 5.3157(5)
_cell_length_b 8.3209(8)
_cell_length_c 8.4840(7)
_cell_measurement_temperature 295(2)
_cell_volume 368.97(6)
_diffrn_ambient_temperature 295(2)
_exptl_crystal_density_diffrn 3.763
_cod_original_formula_sum 'B1 H1 In1 O9 P2 Rb1'
_cod_database_code 8100651

loop_
_symmetry_equiv_pos_as_xyz
'x, y, z'
'-x, -y, -z'

loop_
_atom_site_label
_atom_site_type_symbol
_atom_site_fract_x
_atom_site_fract_y
_atom_site_fract_z
_atom_site_U_iso_or_equiv
_atom_site_adp_type
_atom_site_occupancy
_atom_site_symmetry_multiplicity
_atom_site_Wyckoff_symbol
_atom_site_calc_flag
_atom_site_refinement_flags
_atom_site_disorder_assembly
_atom_site_disorder_group
In1 In 0.27663(10) 0.68836(6) 0.29742(6) 0.00915(17) Uani 1 2 i d . . .
Rb1 Rb 0.72254(14) 0.83045(9) 0.61678(9) 0.0169(2) Uani 1 2 i d . . .
P1 P 0.2168(4) 0.5676(2) 0.6893(2) 0.0082(4) Uani 1 2 i d . . .
P2 P 0.1940(3) 0.0821(2) 0.8074(2) 0.0076(4) Uani 1 2 i d . . .
B1 B 0.1150(16) 0.7704(10) 0.9392(10) 0.0113(16) Uani 1 2 i d . . .
O1 O 0.2645(10) 0.6880(6) 0.5478(6) 0.0114(10) Uani 1 2 i d . . .
O2 O 0.5276(10) 0.4829(6) 0.2560(6) 0.0120(11) Uani 1 2 i d . . .
O3 O 0.5608(9) 0.8604(6) 0.2877(6) 0.0118(11) Uani 1 2 i d . . .
O4 O 0.0275(9) 0.9027(6) 0.2839(6) 0.0115(10) Uani 1 2 i d . . .
O5 O 0.0744(10) 0.4256(6) 0.6526(6) 0.0110(10) Uani 1 2 i d . . .
O6 O 0.2816(11) 0.6887(7) 0.0422(6) 0.0139(12) Uani 1 2 i d . . .
O7 O 0.8703(9) 0.8256(6) 0.0346(6) 0.0110(10) Uani 1 2 i d . . .
O8 O 0.0436(9) 0.6583(6) 0.8282(6) 0.0106(10) Uani 1 2 i d . . .
O9 O 0.2529(10) 0.9023(6) 0.8506(6) 0.0120(11) Uani 1 2 i d . . .
H1 H 0.38(2) 0.641(15) 0.007(15) 0.050 Uiso 1 2 i d . . .

loop_
_atom_site_aniso_label
_atom_site_aniso_U_11
_atom_site_aniso_U_22
_atom_site_aniso_U_33
_atom_site_aniso_U_23
_atom_site_aniso_U_13
_atom_site_aniso_U_12
In1 0.0079(3) 0.0103(3) 0.0092(3) -0.00067(18) -0.00127(18) -0.00060(17)
Rb1 0.0125(4) 0.0184(4) 0.0198(4) -0.0018(3) -0.0026(3) -0.0004(3)
P1 0.0082(10) 0.0080(8) 0.0080(9) 0.0000(7) -0.0002(7) -0.0007(6)
P2 0.0063(10) 0.0094(8) 0.0065(8) 0.0004(7) 0.0009(7) -0.0004(6)
B1 0.008(4) 0.016(4) 0.009(4) 0.004(3) 0.002(3) -0.002(3)
O1 0.013(3) 0.014(3) 0.007(2) 0.002(2) -0.002(2) -0.0035(19)
O2 0.011(3) 0.012(2) 0.014(3) -0.006(2) -0.004(2) 0.0052(19)
O3 0.007(3) 0.010(2) 0.018(3) -0.001(2) 0.001(2) -0.0047(18)
O4 0.010(3) 0.010(2) 0.015(3) 0.001(2) -0.004(2) 0.0010(19)
O5 0.010(3) 0.012(2) 0.011(3) 0.0001(19) 0.000(2) -0.0034(18)
O6 0.018(3) 0.017(3) 0.005(2) 0.000(2) -0.002(2) 0.008(2)
O7 0.008(3) 0.017(3) 0.007(2) -0.003(2) 0.0012(19) -0.0008(19)
O8 0.011(3) 0.012(2) 0.009(2) -0.002(2) -0.001(2) -0.0007(19)
O9 0.010(3) 0.012(3) 0.012(3) -0.001(2) 0.002(2) 0.0030(19)

loop_
_geom_bond_atom_site_label_1
_geom_bond_atom_site_label_2
_geom_bond_distance
_geom_bond_site_symmetry_2
_geom_bond_publ_flag
In1 O5 2.110(5) 2_566 ?
In1 O2 2.113(5) . ?
In1 O1 2.114(5) . ?
In1 O3 2.128(5) . ?
In1 O6 2.161(5) . ?
In1 O4 2.172(5) . ?
In1 Rb1 3.8223(11) 1_455 ?
In1 Rb1 4.1028(10) 2_676 ?
In1 Rb1 4.1410(10) . ?
In1 Rb1 4.3446(10) 2_666 ?
Rb1 O4 2.879(5) 2_676 ?
Rb1 O1 2.924(5) . ?
Rb1 O8 2.951(5) 1_655 ?
Rb1 O9 2.964(5) . ?
Rb1 O3 2.981(5) 2_676 ?
Rb1 O1 3.026(5) 1_655 ?
Rb1 O3 3.053(5) . ?
Rb1 O4 3.060(5) 1_655 ?
Rb1 O2 3.062(5) 2_666 ?
Rb1 O5 3.206(5) 2_666 ?
Rb1 P1 3.441(2) 1_655 ?
Rb1 P1 3.516(2) . ?
P1 O5 1.511(5) . ?
P1 O1 1.524(5) . ?
P1 O2 1.540(5) 2_666 ?
P1 O8 1.563(5) . ?
P1 Rb1 3.441(2) 1_455 ?
P2 O3 1.502(5) 2_666 ?
P2 O4 1.513(5) 2_566 ?
P2 O9 1.551(5) 1_545 ?
P2 O7 1.553(5) 2_666 ?
P2 Rb1 3.596(2) 2_666 ?
P2 Rb1 3.606(2) 1_545 ?
P2 Rb1 3.945(2) 1_445 ?
B1 O9 1.461(9) . ?
B1 O8 1.464(10) . ?
B1 O6 1.466(9) 1_556 ?
B1 O7 1.473(10) 1_456 ?
B1 Rb1 3.712(8) 1_455 ?
O1 Rb1 3.026(5) 1_455 ?
O2 P1 1.540(5) 2_666 ?
O2 Rb1 3.062(5) 2_666 ?
O3 P2 1.502(5) 2_666 ?
O3 Rb1 2.981(5) 2_676 ?
O4 P2 1.513(5) 2_566 ?
O4 Rb1 2.879(5) 2_676 ?
O4 Rb1 3.060(5) 1_455 ?
O5 In1 2.110(5) 2_566 ?
O5 Rb1 3.206(5) 2_666 ?
O6 B1 1.466(9) 1_554 ?
O7 B1 1.473(10) 1_654 ?
O7 P2 1.553(5) 2_666 ?
O8 Rb1 2.951(5) 1_455 ?
O9 P2 1.551(5) 1_565 ?
